data_4339766
loop_
_publ_author_name
'Cai, Hu'
'Yu, Xianghua'
'Chen, Shujian'
'Qiu, He'
'Guzei, Ilia A.'
'Xue, Zi-Ling'

_publ_section_title
;
 Amide-silyl ligand exchanges and equilibria among group 4 amide and silyl
 complexes.
;
_journal_issue 19
_journal_name_full 'Inorganic chemistry'
_journal_page_first 8071
_journal_page_last 8078
_journal_paper_doi 10.1021/ic7010293
_journal_volume 46
_journal_year 2007
_chemical_formula_sum 'C15 H45 Hf N3 Si4'
_chemical_formula_weight 558.38
_chemical_name_common Hafnium
_chemical_name_systematic
; 
Hafnium tris(amid) Trimethylsilyl silide
;
_space_group_IT_number 161
_symmetry_cell_setting rhombohedral
_symmetry_space_group_name_Hall 'R 3 -2"c'
_symmetry_space_group_name_H-M 'R 3 c :H'
_atom_sites_solution_hydrogens geom
_atom_sites_solution_primary direct
_atom_sites_solution_secondary difmap
_audit_creation_method SHELXL-97
_cell_angle_alpha 90.00
_cell_angle_beta 90.00
_cell_angle_gamma 120.00
_cell_formula_units_Z 6
_cell_length_a 15.483(5)
_cell_length_b 15.483(5)
_cell_length_c 19.378(8)
_cell_measurement_temperature 293(2)
_cell_volume 4023(2)
_computing_cell_refinement 'Smart Bruker 2000'
_computing_data_collection 'Smart Bruker 2000'
_computing_data_reduction 'Xprep Bruker 2000'
_computing_molecular_graphics 'Shelxtl Bruker 2000'
_computing_publication_material 'Shelxtl Bruker 2000'
_computing_structure_refinement 'SHELXL-97 (Sheldrick, 1997)'
_computing_structure_solution 'SHELXS-97 (Sheldrick, 1990)'
_diffrn_ambient_temperature 173(2)
_diffrn_measured_fraction_theta_full 0.945
_diffrn_measured_fraction_theta_max 0.945
_diffrn_measurement_device_type 'CCD area detector'
_diffrn_measurement_method 'phi and omega scans'
_diffrn_radiation_monochromator graphite
_diffrn_radiation_source 'fine-focus sealed tube'
_diffrn_radiation_type MoK\a
_diffrn_radiation_wavelength 0.71073
_diffrn_reflns_av_R_equivalents 0.0348
_diffrn_reflns_av_sigmaI/netI 0.0290
_diffrn_reflns_limit_h_max 19
_diffrn_reflns_limit_h_min -20
_diffrn_reflns_limit_k_max 20
_diffrn_reflns_limit_k_min -19
_diffrn_reflns_limit_l_max 25
_diffrn_reflns_limit_l_min -25
_diffrn_reflns_number 11001
_diffrn_reflns_theta_full 28.35
_diffrn_reflns_theta_max 28.35
_diffrn_reflns_theta_min 2.59
_exptl_absorpt_coefficient_mu 4.072
_exptl_absorpt_correction_T_max 0.5803
_exptl_absorpt_correction_T_min 0.2616
_exptl_absorpt_correction_type multi-scan
_exptl_absorpt_process_details 'SADABS, Bruker 2003'
_exptl_crystal_colour colorless
_exptl_crystal_density_diffrn 1.383
_exptl_crystal_density_method 'not measured'
_exptl_crystal_description plate
_exptl_crystal_F_000 1704
_exptl_crystal_size_max 0.45
_exptl_crystal_size_mid 0.40
_exptl_crystal_size_min 0.15
_refine_diff_density_max 2.792
_refine_diff_density_min -1.690
_refine_diff_density_rms 0.217
_refine_ls_abs_structure_details 'Flack H D (1983), Acta Cryst. A39, 876-881'
_refine_ls_abs_structure_Flack 0.89(4)
_refine_ls_extinction_method none
_refine_ls_goodness_of_fit_ref 1.178
_refine_ls_hydrogen_treatment mixed
_refine_ls_matrix_type full
_refine_ls_number_parameters 75
_refine_ls_number_reflns 2027
_refine_ls_number_restraints 1
_refine_ls_restrained_S_all 1.177
_refine_ls_R_factor_all 0.0567
_refine_ls_R_factor_gt 0.0490
_refine_ls_shift/su_max 0.007
_refine_ls_shift/su_mean 0.001
_refine_ls_structure_factor_coef Fsqd
_refine_ls_weighting_details 'calc w=1/[\s^2^(Fo^2^)+(0.0964P)^2^+62.8777P] where P=(Fo^2^+2Fc^2^)/3'
_refine_ls_weighting_scheme calc
_refine_ls_wR_factor_gt 0.1350
_refine_ls_wR_factor_ref 0.1655
_reflns_number_gt 1820
_reflns_number_total 2027
_reflns_threshold_expression >2sigma(I)
_cod_data_source_file ic7010293-file004.cif
_cod_data_source_block roh
_cod_depositor_comments
;
The following automatic conversions were performed:

'_symmetry_cell_setting' value 'Rhombohedral' changed to
'rhombohedral' according to
/usr/data/users/saulius/automatic-downloads/retrospective/ACS/lib/dictionaries/cif_core.dic
dictionary named 'cif_core.dic' version 2.4.2 from 2011-04-26.

Automatic conversion script
Id: cif_fix_values 2281 2013-09-26 08:29:07Z andrius 
;
_cod_original_sg_symbol_H-M R3c
_cod_database_code 4339766

loop_
_symmetry_equiv_pos_as_xyz
'x, y, z'
'-y, x-y, z'
'-x+y, -x, z'
'-y, -x, z+1/2'
'-x+y, y, z+1/2'
'x, x-y, z+1/2'
'x+2/3, y+1/3, z+1/3'
'-y+2/3, x-y+1/3, z+1/3'
'-x+y+2/3, -x+1/3, z+1/3'
'-y+2/3, -x+1/3, z+5/6'
'-x+y+2/3, y+1/3, z+5/6'
'x+2/3, x-y+1/3, z+5/6'
'x+1/3, y+2/3, z+2/3'
'-y+1/3, x-y+2/3, z+2/3'
'-x+y+1/3, -x+2/3, z+2/3'
'-y+1/3, -x+2/3, z+7/6'
'-x+y+1/3, y+2/3, z+7/6'
'x+1/3, x-y+2/3, z+7/6'

loop_
_atom_site_label
_atom_site_type_symbol
_atom_site_fract_x
_atom_site_fract_y
_atom_site_fract_z
_atom_site_U_iso_or_equiv
_atom_site_adp_type
_atom_site_occupancy
_atom_site_symmetry_multiplicity
_atom_site_calc_flag
_atom_site_refinement_flags
C1 C 0.2183(9) 0.2277(8) 0.3890(6) 0.055(3) Uani 1 1 d .
H1A H 0.2806 0.2718 0.4111 0.082 Uiso 1 1 calc R
H1B H 0.1751 0.2554 0.3919 0.082 Uiso 1 1 calc R
H1C H 0.2299 0.2197 0.3414 0.082 Uiso 1 1 calc R
C2 C 0.1567(9) 0.1341(9) 0.5257(5) 0.047(3) Uani 1 1 d .
H2A H 0.1236 0.0736 0.5521 0.071 Uiso 1 1 calc R
H2B H 0.1219 0.1704 0.5309 0.071 Uiso 1 1 calc R
H2C H 0.2240 0.1741 0.5419 0.071 Uiso 1 1 calc R
C3 C 0.2301(11) 0.0453(9) 0.4241(8) 0.068(4) Uani 1 1 d .
H3A H 0.2973 0.0904 0.4384 0.101 Uiso 1 1 calc R
H3B H 0.2299 0.0274 0.3766 0.101 Uiso 1 1 calc R
H3C H 0.2023 -0.0136 0.4522 0.101 Uiso 1 1 calc R
C4 C 0.1884(8) 0.1964(8) 0.1822(7) 0.052(3) Uani 1 1 d .
H4A H 0.1800 0.2109 0.1353 0.078 Uiso 1 1 calc R
H4B H 0.2209 0.1574 0.1827 0.078 Uiso 1 1 calc R
H4C H 0.2285 0.2577 0.2067 0.078 Uiso 1 1 calc R
C5 C 0.0494(10) 0.2020(9) 0.2292(7) 0.048(3) Uani 1 1 d .
H5A H 0.0878 0.2498 0.2642 0.072 Uiso 1 1 calc R
H5B H -0.0178 0.1606 0.2451 0.072 Uiso 1 1 calc R
H5C H 0.0491 0.2363 0.1880 0.072 Uiso 1 1 calc R
Hf1 Hf 0.0000 0.0000 0.24540(14) 0.0202(2) Uani 1 3 d S
N1 N 0.0926(7) 0.1415(6) 0.2147(4) 0.0281(14) Uani 1 1 d .
Si1 Si 0.0000 0.0000 0.3870(3) 0.0184(9) Uani 1 3 d S
Si2 Si 0.1582(2) 0.1034(2) 0.43311(18) 0.0330(5) Uani 1 1 d .

loop_
_atom_site_aniso_label
_atom_site_aniso_U_11
_atom_site_aniso_U_22
_atom_site_aniso_U_33
_atom_site_aniso_U_23
_atom_site_aniso_U_13
_atom_site_aniso_U_12
C1 0.049(7) 0.033(5) 0.056(7) 0.005(5) -0.008(5) 0.001(5)
C2 0.046(6) 0.051(6) 0.028(5) -0.007(4) -0.008(4) 0.011(5)
C3 0.074(10) 0.036(6) 0.082(10) -0.030(6) -0.044(8) 0.019(6)
C4 0.033(5) 0.032(5) 0.073(8) 0.004(5) 0.001(5) 0.003(4)
C5 0.060(7) 0.035(5) 0.059(7) 0.007(5) 0.019(6) 0.030(5)
Hf1 0.0196(2) 0.0196(2) 0.0213(3) 0.000 0.000 0.00978(12)
N1 0.033(4) 0.021(4) 0.027(4) 0.004(3) 0.001(3) 0.011(3)
Si1 0.0176(13) 0.0176(13) 0.020(2) 0.000 0.000 0.0088(7)
Si2 0.0223(11) 0.0384(14) 0.0284(11) -0.0014(12) -0.0049(9) 0.0078(13)

loop_
_atom_type_symbol
_atom_type_description
_atom_type_scat_dispersion_real
_atom_type_scat_dispersion_imag
_atom_type_scat_source
C C 0.0033 0.0016 'International Tables Vol C Tables 4.2.6.8 and 6.1.1.4'
H H 0.0000 0.0000 'International Tables Vol C Tables 4.2.6.8 and 6.1.1.4'
N N 0.0061 0.0033 'International Tables Vol C Tables 4.2.6.8 and 6.1.1.4'
Si Si 0.0817 0.0704 'International Tables Vol C Tables 4.2.6.8 and 6.1.1.4'
Hf Hf -0.5830 6.1852 'International Tables Vol C Tables 4.2.6.8 and 6.1.1.4'

loop_
_geom_angle_atom_site_label_1
_geom_angle_atom_site_label_2
_geom_angle_atom_site_label_3
_geom_angle
_geom_angle_site_symmetry_1
_geom_angle_site_symmetry_3
N1 Hf1 N1 111.7(2) . 3
N1 Hf1 N1 111.7(2) . 2
N1 Hf1 N1 111.7(2) 3 2
N1 Hf1 Si1 107.1(3) . .
N1 Hf1 Si1 107.1(3) 3 .
N1 Hf1 Si1 107.1(3) 2 .
C5 N1 C4 112.5(9) . .
C5 N1 Hf1 110.1(7) . .
C4 N1 Hf1 137.4(8) . .
Si2 Si1 Si2 106.22(18) . 2
Si2 Si1 Si2 106.22(18) . 3
Si2 Si1 Si2 106.22(18) 2 3
Si2 Si1 Hf1 112.55(16) . .
Si2 Si1 Hf1 112.55(16) 2 .
Si2 Si1 Hf1 112.55(16) 3 .
C3 Si2 C2 108.6(7) . .
C3 Si2 C1 111.4(8) . .
C2 Si2 C1 103.9(6) . .
C3 Si2 Si1 109.1(4) . .
C2 Si2 Si1 113.8(4) . .
C1 Si2 Si1 110.0(4) . .

loop_
_geom_bond_atom_site_label_1
_geom_bond_atom_site_label_2
_geom_bond_distance
_geom_bond_site_symmetry_2
C1 Si2 1.874(12) .
C2 Si2 1.859(11) .
C3 Si2 1.754(15) .
C4 N1 1.435(14) .
C5 N1 1.425(14) .
Hf1 N1 2.017(8) .
Hf1 N1 2.017(8) 3
Hf1 N1 2.017(8) 2
Hf1 Si1 2.743(6) .
Si1 Si2 2.332(4) .
Si1 Si2 2.332(4) 2
Si1 Si2 2.332(4) 3
